data_4347036
loop_
_publ_author_name
'Fleischmann, Martin'
'D\"utsch, Luis'
'Elsayed Moussa, Mehdi'
'Bal\'azs, G\'abor'
'Kremer, Werner'
'Lescop, Christophe'
'Scheer, Manfred'

_publ_section_title
;
 Self-Assembly of Reactive Linear Cu3 Building Blocks for Supramolecular
 Coordination Chemistry and Their Reactivity toward E(n) Ligand Complexes.
;
_journal_issue 6
_journal_name_full 'Inorganic chemistry'
_journal_page_first 2840
_journal_page_last 2854
_journal_paper_doi 10.1021/acs.inorgchem.5b02641
_journal_volume 55
_journal_year 2016
_chemical_formula_moiety 'C64 H58 Cl2 Cu3 P6, C H2 Cl2, B F4'
_chemical_formula_sum 'C65 H60 B Cl4 Cu3 F4 P6'
_chemical_formula_weight 1446.18
_space_group_crystal_system monoclinic
_space_group_IT_number 14
_space_group_name_Hall '-P 2ybc'
_space_group_name_H-M_alt 'P 1 21/c 1'
_atom_sites_solution_hydrogens geom
_atom_sites_solution_primary direct
_audit_creation_date 2015-07-14
_audit_creation_method
;
Olex2 1.2
(compiled 2015.01.26 svn.r3150 for OlexSys, GUI svn.r4998)
;
_cell_angle_alpha 90
_cell_angle_beta 114.0862(11)
_cell_angle_gamma 90
_cell_formula_units_Z 4
_cell_length_a 15.60512(13)
_cell_length_b 31.7652(2)
_cell_length_c 14.05170(13)
_cell_measurement_reflns_used 92906
_cell_measurement_temperature 123.02(10)
_cell_measurement_theta_max 76.4010
_cell_measurement_theta_min 3.5240
_cell_volume 6358.96(10)
_computing_cell_refinement
;
CrysAlisPro, Agilent Technologies,
Version 1.171.37.34 (release 22-05-2014 CrysAlis171 .NET)
(compiled May 22 2014,16:03:01)
;
_computing_data_collection
;
CrysAlisPro, Agilent Technologies,
Version 1.171.37.34 (release 22-05-2014 CrysAlis171 .NET)
(compiled May 22 2014,16:03:01)
;
_computing_data_reduction
;
CrysAlisPro, Agilent Technologies,
Version 1.171.37.34 (release 22-05-2014 CrysAlis171 .NET)
(compiled May 22 2014,16:03:01)
;
_computing_molecular_graphics 'Olex2 (Dolomanov et al., 2009)'
_computing_publication_material 'Olex2 (Dolomanov et al., 2009)'
_computing_structure_refinement 'ShelXL (Sheldrick, 2008)'
_computing_structure_solution 'ShelXT (Sheldrick, 2015)'
_diffrn_ambient_environment N~2~
_diffrn_ambient_temperature 123.02(10)
_diffrn_detector 'CCD plate'
_diffrn_detector_area_resol_mean 5.1773
_diffrn_detector_type Atlas
_diffrn_measured_fraction_theta_full 1.000
_diffrn_measured_fraction_theta_max 1.000
_diffrn_measurement_details
;
#__ type_ start__ end____ width___ exp.time_
  1 omega -115.00  -16.00   0.5000    3.0000
omega____ theta____ kappa____ phi______ frames
    -      -41.4171  -57.0000    0.0000 198

#__ type_ start__ end____ width___ exp.time_
  2 omega  -54.00   33.00   0.5000    3.0000
omega____ theta____ kappa____ phi______ frames
    -      -41.4171   37.0000  150.0000 174

#__ type_ start__ end____ width___ exp.time_
  3 omega  -31.00   70.00   0.5000    3.0000
omega____ theta____ kappa____ phi______ frames
    -       41.4171  -57.0000 -120.0000 202

#__ type_ start__ end____ width___ exp.time_
  4 omega    2.00   97.00   0.5000    3.0000
omega____ theta____ kappa____ phi______ frames
    -       41.4171 -125.0000 -120.0000 190

#__ type_ start__ end____ width___ exp.time_
  5 omega   29.00  109.00   0.5000    8.0000
omega____ theta____ kappa____ phi______ frames
    -      112.0000  -94.0000 -180.0000 160

#__ type_ start__ end____ width___ exp.time_
  6 omega   84.00  109.00   0.5000    8.0000
omega____ theta____ kappa____ phi______ frames
    -      112.0000   30.0000   30.0000 50

#__ type_ start__ end____ width___ exp.time_
  7 omega   40.00   77.00   0.5000    8.0000
omega____ theta____ kappa____ phi______ frames
    -      112.0000  -45.0000   90.0000 74

#__ type_ start__ end____ width___ exp.time_
  8 omega  115.00  147.00   0.5000    8.0000
omega____ theta____ kappa____ phi______ frames
    -      112.0000    0.0000 -150.0000 64

#__ type_ start__ end____ width___ exp.time_
  9 omega   48.00   77.00   0.5000    8.0000
omega____ theta____ kappa____ phi______ frames
    -      112.0000  -45.0000   30.0000 58

#__ type_ start__ end____ width___ exp.time_
 10 omega   36.00  143.00   0.5000    8.0000
omega____ theta____ kappa____ phi______ frames
    -      112.0000  -77.0000  -60.0000 214

#__ type_ start__ end____ width___ exp.time_
 11 omega   36.00  112.00   0.5000    8.0000
omega____ theta____ kappa____ phi______ frames
    -      112.0000    0.0000 -150.0000 152

#__ type_ start__ end____ width___ exp.time_
 12 omega   62.00  116.00   0.5000    8.0000
omega____ theta____ kappa____ phi______ frames
    -      112.0000 -111.0000   90.0000 108

#__ type_ start__ end____ width___ exp.time_
 13 omega   36.00  114.00   0.5000    8.0000
omega____ theta____ kappa____ phi______ frames
    -      112.0000 -111.0000  -60.0000 156

#__ type_ start__ end____ width___ exp.time_
 14 omega  116.00  158.00   0.5000    8.0000
omega____ theta____ kappa____ phi______ frames
    -      112.0000   30.0000   30.0000 84

#__ type_ start__ end____ width___ exp.time_
 15 omega   29.00  109.00   0.5000    8.0000
omega____ theta____ kappa____ phi______ frames
    -      112.0000  -94.0000  120.0000 160

#__ type_ start__ end____ width___ exp.time_
 16 omega   84.00  153.00   0.5000    8.0000
omega____ theta____ kappa____ phi______ frames
    -      112.0000   30.0000 -120.0000 138

#__ type_ start__ end____ width___ exp.time_
 17 omega   86.00  158.00   0.5000    8.0000
omega____ theta____ kappa____ phi______ frames
    -      112.0000   45.0000   60.0000 144

#__ type_ start__ end____ width___ exp.time_
 18 omega  100.00  126.00   0.5000    8.0000
omega____ theta____ kappa____ phi______ frames
    -      112.0000 -134.0000   59.5100 52

#__ type_ start__ end____ width___ exp.time_
 19 omega   46.00  141.00   0.5000    8.0000
omega____ theta____ kappa____ phi______ frames
    -      112.0000  -61.0000  150.0000 190

#__ type_ start__ end____ width___ exp.time_
 20 omega   65.00  143.00   0.5000    8.0000
omega____ theta____ kappa____ phi______ frames
    -      112.0000   15.0000    0.0000 156

#__ type_ start__ end____ width___ exp.time_
 21 omega   40.00   89.00   0.5000    8.0000
omega____ theta____ kappa____ phi______ frames
    -      112.0000 -134.0000   59.5100 98

#__ type_ start__ end____ width___ exp.time_
 22 omega -115.00  -13.00   0.5000    3.0000
omega____ theta____ kappa____ phi______ frames
    -      -41.4171  -57.0000 -180.0000 204

#__ type_ start__ end____ width___ exp.time_
 23 omega -115.00  -13.00   0.5000    3.0000
omega____ theta____ kappa____ phi______ frames
    -      -41.4171  -57.0000   90.0000 204

#__ type_ start__ end____ width___ exp.time_
 24 omega  -97.00   -2.00   0.5000    3.0000
omega____ theta____ kappa____ phi______ frames
    -      -41.4171  125.0000  -30.0000 190

#__ type_ start__ end____ width___ exp.time_
 25 omega -115.00  -13.00   0.5000    3.0000
omega____ theta____ kappa____ phi______ frames
    -      -41.4171  -57.0000  -90.0000 204

#__ type_ start__ end____ width___ exp.time_
 26 omega   36.00   69.00   0.5000    8.0000
omega____ theta____ kappa____ phi______ frames
    -      112.0000  -30.0000    0.0000 66

#__ type_ start__ end____ width___ exp.time_
 27 omega   36.00   69.00   0.5000    8.0000
omega____ theta____ kappa____ phi______ frames
    -      112.0000  -30.0000  -30.0000 66

#__ type_ start__ end____ width___ exp.time_
 28 omega   36.00   69.00   0.5000    8.0000
omega____ theta____ kappa____ phi______ frames
    -      112.0000  -30.0000 -180.0000 66

#__ type_ start__ end____ width___ exp.time_
 29 omega   83.00  158.00   0.5000    8.0000
omega____ theta____ kappa____ phi______ frames
    -      112.0000   61.0000  150.0000 150

#__ type_ start__ end____ width___ exp.time_
 30 omega   86.00  158.00   0.5000    8.0000
omega____ theta____ kappa____ phi______ frames
    -      112.0000   45.0000  -90.0000 144

#__ type_ start__ end____ width___ exp.time_
 31 omega   39.00   77.00   0.5000    8.0000
omega____ theta____ kappa____ phi______ frames
    -      112.0000  -45.0000   60.0000 76

#__ type_ start__ end____ width___ exp.time_
 32 omega   83.00  158.00   0.5000    8.0000
omega____ theta____ kappa____ phi______ frames
    -      112.0000   61.0000   90.0000 150

#__ type_ start__ end____ width___ exp.time_
 33 omega   36.00   69.00   0.5000    8.0000
omega____ theta____ kappa____ phi______ frames
    -      112.0000  -30.0000  150.0000 66

#__ type_ start__ end____ width___ exp.time_
 34 omega   36.00   69.00   0.5000    8.0000
omega____ theta____ kappa____ phi______ frames
    -      112.0000  -30.0000  -90.0000 66

#__ type_ start__ end____ width___ exp.time_
 35 omega   83.00  158.00   0.5000    8.0000
omega____ theta____ kappa____ phi______ frames
    -      112.0000   61.0000  -60.0000 150

#__ type_ start__ end____ width___ exp.time_
 36 omega   86.00  158.00   0.5000    8.0000
omega____ theta____ kappa____ phi______ frames
    -      112.0000   45.0000   30.0000 144

#__ type_ start__ end____ width___ exp.time_
 37 omega   79.00  158.00   0.5000    8.0000
omega____ theta____ kappa____ phi______ frames
    -      112.0000   77.0000  -30.0000 158

#__ type_ start__ end____ width___ exp.time_
 38 omega -118.00   -9.00   0.5000    3.0000
omega____ theta____ kappa____ phi______ frames
    -      -41.4171  -77.0000 -120.0000 218

#__ type_ start__ end____ width___ exp.time_
 39 omega -118.00   -9.00   0.5000    3.0000
omega____ theta____ kappa____ phi______ frames
    -      -41.4171  -77.0000  150.0000 218

#__ type_ start__ end____ width___ exp.time_
 40 omega    9.00  118.00   0.5000    3.0000
omega____ theta____ kappa____ phi______ frames
    -       41.4171   77.0000  120.0000 218

#__ type_ start__ end____ width___ exp.time_
 41 omega    2.00   97.00   0.5000    3.0000
omega____ theta____ kappa____ phi______ frames
    -       41.4171 -125.0000 -120.0000 190

#__ type_ start__ end____ width___ exp.time_
 42 omega   79.00  158.00   0.5000    8.0000
omega____ theta____ kappa____ phi______ frames
    -      112.0000   77.0000  -90.0000 158

#__ type_ start__ end____ width___ exp.time_
 43 omega   83.00  158.00   0.5000    8.0000
omega____ theta____ kappa____ phi______ frames
    -      112.0000   61.0000   60.0000 150

#__ type_ start__ end____ width___ exp.time_
 44 omega   83.00  158.00   0.5000    8.0000
omega____ theta____ kappa____ phi______ frames
    -      112.0000   61.0000  120.0000 150

#__ type_ start__ end____ width___ exp.time_
 45 omega   36.00  116.00   0.5000    8.0000
omega____ theta____ kappa____ phi______ frames
    -      112.0000 -111.0000  120.0000 160

#__ type_ start__ end____ width___ exp.time_
 46 omega   83.00  158.00   0.5000    8.0000
omega____ theta____ kappa____ phi______ frames
    -      112.0000   61.0000 -180.0000 150

#__ type_ start__ end____ width___ exp.time_
 47 omega   39.00   77.00   0.5000    8.0000
omega____ theta____ kappa____ phi______ frames
    -      112.0000  -45.0000  -60.0000 76

#__ type_ start__ end____ width___ exp.time_
 48 omega   29.00  109.00   0.5000    8.0000
omega____ theta____ kappa____ phi______ frames
    -      112.0000  -94.0000  -60.0000 160

#__ type_ start__ end____ width___ exp.time_
 49 omega   39.00   77.00   0.5000    8.0000
omega____ theta____ kappa____ phi______ frames
    -      112.0000  -45.0000 -180.0000 76

#__ type_ start__ end____ width___ exp.time_
 50 omega   83.00  158.00   0.5000    8.0000
omega____ theta____ kappa____ phi______ frames
    -      112.0000   61.0000  -30.0000 150

#__ type_ start__ end____ width___ exp.time_
 51 omega   83.00  158.00   0.5000    8.0000
omega____ theta____ kappa____ phi______ frames
    -      112.0000   61.0000   30.0000 150

#__ type_ start__ end____ width___ exp.time_
 52 omega   83.00  158.00   0.5000    8.0000
omega____ theta____ kappa____ phi______ frames
    -      112.0000   61.0000 -150.0000 150

#__ type_ start__ end____ width___ exp.time_
 53 omega   86.00  158.00   0.5000    8.0000
omega____ theta____ kappa____ phi______ frames
    -      112.0000   45.0000 -120.0000 144

#__ type_ start__ end____ width___ exp.time_
 54 omega -116.00  -17.00   0.5000    3.0000
omega____ theta____ kappa____ phi______ frames
    -      -41.4171  -37.0000  -60.0000 198

#__ type_ start__ end____ width___ exp.time_
 55 omega -118.00   -9.00   0.5000    3.0000
omega____ theta____ kappa____ phi______ frames
    -      -41.4171  -77.0000   90.0000 218

#__ type_ start__ end____ width___ exp.time_
 56 omega  -33.00   66.00   0.5000    3.0000
omega____ theta____ kappa____ phi______ frames
    -       41.4171  -37.0000 -120.0000 198

#__ type_ start__ end____ width___ exp.time_
 57 omega   10.00  116.00   0.5000    3.0000
omega____ theta____ kappa____ phi______ frames
    -       41.4171   72.0000   41.9263 212

#__ type_ start__ end____ width___ exp.time_
 58 omega   83.00  158.00   0.5000    8.0000
omega____ theta____ kappa____ phi______ frames
    -      112.0000   61.0000 -120.0000 150

#__ type_ start__ end____ width___ exp.time_
 59 omega   79.00  109.00   0.5000    8.0000
omega____ theta____ kappa____ phi______ frames
    -      112.0000   77.0000  120.0000 60

#__ type_ start__ end____ width___ exp.time_
 60 omega   29.00  109.00   0.5000    8.0000
omega____ theta____ kappa____ phi______ frames
    -      112.0000  -94.0000 -150.0000 160
;
_diffrn_measurement_device 'four-circle diffractometer'
_diffrn_measurement_device_type 'SuperNova, Single source at offset, Atlas'
_diffrn_measurement_method '\w scans'
_diffrn_orient_matrix_UB_11 0.0671865000
_diffrn_orient_matrix_UB_12 0.0241681000
_diffrn_orient_matrix_UB_13 0.0967345000
_diffrn_orient_matrix_UB_21 0.0685429000
_diffrn_orient_matrix_UB_22 0.0064731000
_diffrn_orient_matrix_UB_23 -0.0524567000
_diffrn_orient_matrix_UB_31 -0.0498240000
_diffrn_orient_matrix_UB_32 0.0415420000
_diffrn_orient_matrix_UB_33 -0.0481069000
_diffrn_radiation_monochromator mirror
_diffrn_radiation_probe x-ray
_diffrn_radiation_type CuK\a
_diffrn_radiation_wavelength 1.54184
_diffrn_reflns_av_R_equivalents 0.0659
_diffrn_reflns_av_unetI/netI 0.0204
_diffrn_reflns_Laue_measured_fraction_full 1.000
_diffrn_reflns_Laue_measured_fraction_max 1.000
_diffrn_reflns_limit_h_max 18
_diffrn_reflns_limit_h_min -18
_diffrn_reflns_limit_k_max 37
_diffrn_reflns_limit_k_min -36
_diffrn_reflns_limit_l_max 16
_diffrn_reflns_limit_l_min -16
_diffrn_reflns_number 133342
_diffrn_reflns_point_group_measured_fraction_full 1.000
_diffrn_reflns_point_group_measured_fraction_max 1.000
_diffrn_reflns_theta_full 67.067
_diffrn_reflns_theta_max 67.067
_diffrn_reflns_theta_min 3.400
_diffrn_source 'sealed X-ray tube'
_diffrn_source_type 'SuperNova (Cu) X-ray Source'
_exptl_absorpt_coefficient_mu 4.565
_exptl_absorpt_correction_T_max 0.614
_exptl_absorpt_correction_T_min 0.356
_exptl_absorpt_correction_type gaussian
_exptl_absorpt_process_details
;
CrysAlisPro, Agilent Technologies,
Version 1.171.37.34 (release 22-05-2014 CrysAlis171 .NET)
(compiled May 22 2014,16:03:01)
Numerical absorption correction based on gaussian integration over
			a multifaceted crystal model
Empirical absorption correction using spherical harmonics,
 implemented in SCALE3 ABSPACK scaling algorithm.
;
_exptl_crystal_colour 'clear colourless'
_exptl_crystal_colour_lustre clear
_exptl_crystal_colour_primary colourless
_exptl_crystal_density_diffrn 1.511
_exptl_crystal_description block
_exptl_crystal_F_000 2944
_exptl_crystal_size_max 0.3674
_exptl_crystal_size_mid 0.1951
_exptl_crystal_size_min 0.1611
_refine_diff_density_max 0.836
_refine_diff_density_min -0.562
_refine_diff_density_rms 0.079
_refine_ls_extinction_method none
_refine_ls_goodness_of_fit_ref 1.044
_refine_ls_hydrogen_treatment constr
_refine_ls_matrix_type full
_refine_ls_number_parameters 824
_refine_ls_number_reflns 11350
_refine_ls_number_restraints 4
_refine_ls_restrained_S_all 1.055
_refine_ls_R_factor_all 0.0342
_refine_ls_R_factor_gt 0.0324
_refine_ls_shift/su_max 0.002
_refine_ls_shift/su_mean 0.000
_refine_ls_structure_factor_coef Fsqd
_refine_ls_weighting_details 'w=1/[\s^2^(Fo^2^)+(0.0509P)^2^+6.4755P] where P=(Fo^2^+2Fc^2^)/3'
_refine_ls_weighting_scheme calc
_refine_ls_wR_factor_gt 0.0888
_refine_ls_wR_factor_ref 0.0899
_reflns_Friedel_coverage 0.000
_reflns_number_gt 10660
_reflns_number_total 11350
_reflns_threshold_expression 'I > 2\s(I)'
_cod_data_source_file ic5b02641_si_002.cif
_cod_data_source_block ld039_new
_cod_original_cell_volume 6358.95(11)
_cod_database_code 4347036
_chemical_oxdiff_formula Cu3Cl2(P3C32H29)2BF4(CH2Cl2)
_shelx_space_group_comment
;
The symmetry employed for this shelxl refinement is uniquely defined
by the following loop, which should always be used as a source of
symmetry information in preference to the above space-group names.
They are only intended as comments.
;
_reflns_odcompleteness_completeness 99.97
_reflns_odcompleteness_iscentric 1
_reflns_odcompleteness_theta 66.97
_olex2_refinement_description
;
1. Fixed Uiso
 At 1.2 times of:
  All C(H) groups, All C(H,H) groups
2. Restrained distances
 Cl5-C901 = Cl6-C901 = Cl3-C900 = Cl4-C900
 1.72 with sigma of 0.02
3. Others
 Fixed Sof: C42(0.5) H42(0.5) C43(0.5) H43(0.5) C44(0.5) H44(0.5) C142(0.5)
 H142(0.5) C143(0.5) H143(0.5) C144(0.5) H144(0.5) Cl3(0.62) Cl4(0.62)
 C900(0.62) H90A(0.62) H90B(0.62) Cl5(0.38) Cl6(0.38) C901(0.38) H90C(0.38)
 H90D(0.38) F2(0.6) F3(0.6) F4(0.6) F5(0.4) F6(0.4) F7(0.4)
4.a Secondary CH2 refined with riding coordinates:
 C1(H1A,H1B), C2(H2A,H2B), C3(H3A,H3B), C4(H4A,H4B), C900(H90A,H90B),
 C901(H90C,H90D)
4.b Aromatic/amide H refined with riding coordinates:
 C6(H6), C7(H7), C8(H8), C9(H9), C10(H10), C12(H12), C13(H13), C14(H14),
 C15(H15), C16(H16), C18(H18), C19(H19), C20(H20), C21(H21), C22(H22), C24(H24),
  C25(H25), C26(H26), C27(H27), C28(H28), C30(H30), C31(H31), C32(H32),
 C33(H33), C34(H34), C36(H36), C37(H37), C38(H38), C39(H39), C40(H40), C45(H45),
  C46(H46), C48(H48), C49(H49), C50(H50), C51(H51), C52(H52), C54(H54),
 C55(H55), C56(H56), C57(H57), C58(H58), C60(H60), C61(H61), C62(H62), C63(H63),
  C64(H64), C42(H42), C43(H43), C44(H44), C142(H142), C143(H143), C144(H144)
;
_shelx_shelxl_version_number 2014/7
_olex2_exptl_crystal_mounting_method 'mineral oil'
_olex2_submission_original_sample_id LD039
_olex2_submission_special_instructions 'No special instructions were received'

loop_
_space_group_symop_operation_xyz
'x, y, z'
'-x, y+1/2, -z+1/2'
'-x, -y, -z'
'x, -y-1/2, z-1/2'

loop_
_atom_site_label
_atom_site_type_symbol
_atom_site_fract_x
_atom_site_fract_y
_atom_site_fract_z
_atom_site_U_iso_or_equiv
_atom_site_adp_type
_atom_site_occupancy
_atom_site_site_symmetry_order
_atom_site_calc_flag
_atom_site_refinement_flags_posn
_atom_site_refinement_flags_occupancy
_atom_site_disorder_assembly
_atom_site_disorder_group
Cu1 Cu 0.57160(2) 0.32421(2) 0.40067(2) 0.02036(8) Uani 1 1 d . . . .
Cu2 Cu 0.37527(2) 0.33335(2) 0.29293(2) 0.01746(8) Uani 1 1 d . . . .
Cu3 Cu 0.18655(2) 0.34914(2) 0.24392(2) 0.01789(8) Uani 1 1 d . . . .
Cl1 Cl 0.48883(4) 0.30800(2) 0.22907(4) 0.02162(11) Uani 1 1 d . . . .
Cl2 Cl 0.23701(3) 0.31515(2) 0.13584(4) 0.02118(11) Uani 1 1 d . . . .
P1 P 0.57833(4) 0.27021(2) 0.50582(4) 0.01874(11) Uani 1 1 d . . . .
P2 P 0.36800(3) 0.28703(2) 0.41423(4) 0.01487(11) Uani 1 1 d . . . .
P3 P 0.16633(3) 0.31246(2) 0.36750(4) 0.01568(11) Uani 1 1 d . . . .
P4 P 0.18643(4) 0.41900(2) 0.23863(4) 0.01701(11) Uani 1 1 d . . . .
P5 P 0.39583(4) 0.40471(2) 0.30304(4) 0.01712(11) Uani 1 1 d . . . .
P6 P 0.60584(4) 0.39246(2) 0.43100(4) 0.01888(11) Uani 1 1 d . . . .
C1 C 0.47464(14) 0.27788(7) 0.53499(15) 0.0174(4) Uani 1 1 d . . . .
H1A H 0.4850 0.3018 0.5813 0.021 Uiso 1 1 calc R . . .
H1B H 0.4656 0.2532 0.5704 0.021 Uiso 1 1 calc R . . .
C2 C 0.28382(13) 0.30202(6) 0.47016(15) 0.0164(4) Uani 1 1 d . . . .
H2A H 0.2797 0.2795 0.5147 0.020 Uiso 1 1 calc R . . .
H2B H 0.3064 0.3270 0.5128 0.020 Uiso 1 1 calc R . . .
C3 C 0.30530(14) 0.43703(7) 0.32157(16) 0.0199(4) Uani 1 1 d . . . .
H3A H 0.3144 0.4357 0.3940 0.024 Uiso 1 1 calc R . . .
H3B H 0.3123 0.4662 0.3053 0.024 Uiso 1 1 calc R . . .
C4 C 0.50009(14) 0.42173(7) 0.41730(17) 0.0209(4) Uani 1 1 d . . . .
H4A H 0.5104 0.4515 0.4110 0.025 Uiso 1 1 calc R . . .
H4B H 0.4887 0.4178 0.4796 0.025 Uiso 1 1 calc R . . .
C5 C 0.67597(15) 0.26543(7) 0.63435(18) 0.0243(5) Uani 1 1 d . . . .
C6 C 0.73590(19) 0.29913(9) 0.6741(2) 0.0463(7) Uani 1 1 d . . . .
H6 H 0.7264 0.3237 0.6350 0.056 Uiso 1 1 calc R . . .
C7 C 0.8100(2) 0.29694(10) 0.7713(3) 0.0626(10) Uani 1 1 d . . . .
H7 H 0.8491 0.3201 0.7971 0.075 Uiso 1 1 calc R . . .
C8 C 0.82603(19) 0.26109(10) 0.8297(2) 0.0459(7) Uani 1 1 d . . . .
H8 H 0.8768 0.2595 0.8941 0.055 Uiso 1 1 calc R . . .
C9 C 0.76667(17) 0.22758(9) 0.7925(2) 0.0354(6) Uani 1 1 d . . . .
H9 H 0.7766 0.2032 0.8323 0.043 Uiso 1 1 calc R . . .
C10 C 0.69156(16) 0.22966(8) 0.69557(18) 0.0296(5) Uani 1 1 d . . . .
H10 H 0.6513 0.2068 0.6715 0.036 Uiso 1 1 calc R . . .
C11 C 0.56891(14) 0.21765(7) 0.45087(17) 0.0209(4) Uani 1 1 d . . . .
C12 C 0.59930(17) 0.21230(8) 0.37113(19) 0.0288(5) Uani 1 1 d . . . .
H12 H 0.6207 0.2354 0.3464 0.035 Uiso 1 1 calc R . . .
C13 C 0.5978(2) 0.17276(9) 0.3283(2) 0.0367(6) Uani 1 1 d . . . .
H13 H 0.6181 0.1695 0.2750 0.044 Uiso 1 1 calc R . . .
C14 C 0.56635(18) 0.13825(8) 0.3644(2) 0.0350(6) Uani 1 1 d . . . .
H14 H 0.5656 0.1118 0.3360 0.042 Uiso 1 1 calc R . . .
C15 C 0.53574(17) 0.14338(8) 0.4438(2) 0.0304(5) Uani 1 1 d . . . .
H15 H 0.5147 0.1202 0.4684 0.036 Uiso 1 1 calc R . . .
C16 C 0.53634(15) 0.18276(7) 0.48648(17) 0.0233(4) Uani 1 1 d . . . .
H16 H 0.5150 0.1859 0.5389 0.028 Uiso 1 1 calc R . . .
C17 C 0.33460(14) 0.23358(6) 0.36657(16) 0.0176(4) Uani 1 1 d . . . .
C18 C 0.34551(16) 0.22030(7) 0.27759(17) 0.0235(4) Uani 1 1 d . . . .
H18 H 0.3660 0.2391 0.2407 0.028 Uiso 1 1 calc R . . .
C19 C 0.32565(19) 0.17894(7) 0.24434(18) 0.0308(5) Uani 1 1 d . . . .
H19 H 0.3353 0.1697 0.1866 0.037 Uiso 1 1 calc R . . .
C20 C 0.29153(19) 0.15128(7) 0.29682(19) 0.0322(5) Uani 1 1 d . . . .
H20 H 0.2766 0.1238 0.2731 0.039 Uiso 1 1 calc R . . .
C21 C 0.27963(16) 0.16446(7) 0.38438(18) 0.0264(5) Uani 1 1 d . . . .
H21 H 0.2561 0.1459 0.4190 0.032 Uiso 1 1 calc R . . .
C22 C 0.30264(15) 0.20525(7) 0.42066(17) 0.0209(4) Uani 1 1 d . . . .
H22 H 0.2968 0.2137 0.4811 0.025 Uiso 1 1 calc R . . .
C23 C 0.11142(15) 0.26113(7) 0.33352(17) 0.0227(4) Uani 1 1 d . . . .
C24 C 0.09463(18) 0.24526(8) 0.2350(2) 0.0340(6) Uani 1 1 d . . . .
H24 H 0.1071 0.2618 0.1876 0.041 Uiso 1 1 calc R . . .
C25 C 0.0595(2) 0.20504(9) 0.2074(3) 0.0513(8) Uani 1 1 d . . . .
H25 H 0.0492 0.1944 0.1420 0.062 Uiso 1 1 calc R . . .
C26 C 0.0400(2) 0.18084(10) 0.2770(3) 0.0587(9) Uani 1 1 d . . . .
H26 H 0.0156 0.1539 0.2580 0.070 Uiso 1 1 calc R . . .
C27 C 0.05622(19) 0.19608(9) 0.3751(3) 0.0471(8) Uani 1 1 d . . . .
H27 H 0.0430 0.1794 0.4218 0.056 Uiso 1 1 calc R . . .
C28 C 0.09222(16) 0.23626(8) 0.4041(2) 0.0297(5) Uani 1 1 d . . . .
H28 H 0.1035 0.2465 0.4701 0.036 Uiso 1 1 calc R . . .
C29 C 0.10461(14) 0.33948(7) 0.43565(16) 0.0184(4) Uani 1 1 d . . . .
C30 C 0.00929(15) 0.33198(7) 0.40973(18) 0.0247(5) Uani 1 1 d . . . .
H30 H -0.0219 0.3108 0.3627 0.030 Uiso 1 1 calc R . . .
C31 C -0.03852(17) 0.35615(8) 0.4542(2) 0.0311(5) Uani 1 1 d . . . .
H31 H -0.1019 0.3511 0.4366 0.037 Uiso 1 1 calc R . . .
C32 C 0.00687(17) 0.38772(8) 0.52441(19) 0.0293(5) Uani 1 1 d . . . .
H32 H -0.0256 0.4036 0.5545 0.035 Uiso 1 1 calc R . . .
C33 C 0.10080(17) 0.39551(8) 0.54970(18) 0.0282(5) Uani 1 1 d . . . .
H33 H 0.1316 0.4168 0.5968 0.034 Uiso 1 1 calc R . . .
C34 C 0.14926(15) 0.37177(7) 0.50512(17) 0.0231(4) Uani 1 1 d . . . .
H34 H 0.2122 0.3775 0.5218 0.028 Uiso 1 1 calc R . . .
C35 C 0.11212(15) 0.44558(7) 0.29194(16) 0.0195(4) Uani 1 1 d . . . .
C36 C 0.14010(16) 0.48007(7) 0.35840(18) 0.0244(5) Uani 1 1 d . . . .
H36 H 0.1997 0.4915 0.3771 0.029 Uiso 1 1 calc R . . .
C37 C 0.07905(17) 0.49746(8) 0.39681(19) 0.0284(5) Uani 1 1 d . . . .
H37 H 0.0983 0.5203 0.4420 0.034 Uiso 1 1 calc R . . .
C38 C -0.01019(17) 0.48111(8) 0.36860(19) 0.0283(5) Uani 1 1 d . . . .
H38 H -0.0512 0.4932 0.3937 0.034 Uiso 1 1 calc R . . .
C39 C -0.03808(16) 0.44664(8) 0.30290(18) 0.0283(5) Uani 1 1 d . . . .
H39 H -0.0979 0.4354 0.2840 0.034 Uiso 1 1 calc R . . .
C40 C 0.02270(15) 0.42881(7) 0.26532(17) 0.0238(4) Uani 1 1 d . . . .
H40 H 0.0038 0.4054 0.2219 0.029 Uiso 1 1 calc R . . .
C41 C 0.15418(17) 0.44299(7) 0.11066(17) 0.0256(5) Uani 1 1 d . . . .
C45 C 0.1095(2) 0.43484(10) -0.0733(2) 0.0440(7) Uani 1 1 d . . . .
H45 H 0.0868 0.4176 -0.1318 0.053 Uiso 1 1 calc R . A 3
C46 C 0.1370(2) 0.41798(9) 0.0262(2) 0.0393(6) Uani 1 1 d . . . .
H46 H 0.1438 0.3890 0.0352 0.047 Uiso 1 1 calc R . . .
C47 C 0.40610(14) 0.43120(7) 0.19290(17) 0.0199(4) Uani 1 1 d . . . .
C48 C 0.43332(18) 0.47324(7) 0.1995(2) 0.0296(5) Uani 1 1 d . . . .
H48 H 0.4498 0.4878 0.2619 0.036 Uiso 1 1 calc R . . .
C49 C 0.43592(19) 0.49349(8) 0.1135(2) 0.0342(6) Uani 1 1 d . . . .
H49 H 0.4550 0.5214 0.1185 0.041 Uiso 1 1 calc R . . .
C50 C 0.41022(17) 0.47219(8) 0.02011(19) 0.0291(5) Uani 1 1 d . . . .
H50 H 0.4111 0.4859 -0.0379 0.035 Uiso 1 1 calc R . . .
C51 C 0.38326(16) 0.43045(8) 0.01304(18) 0.0277(5) Uani 1 1 d . . . .
H51 H 0.3660 0.4162 -0.0498 0.033 Uiso 1 1 calc R . . .
C52 C 0.38183(16) 0.40980(7) 0.09941(17) 0.0233(4) Uani 1 1 d . . . .
H52 H 0.3646 0.3816 0.0946 0.028 Uiso 1 1 calc R . . .
C53 C 0.65035(15) 0.41901(7) 0.34530(17) 0.0220(4) Uani 1 1 d . . . .
C54 C 0.68227(17) 0.46029(8) 0.3631(2) 0.0307(5) Uani 1 1 d . . . .
H54 H 0.6831 0.4747 0.4212 0.037 Uiso 1 1 calc R . . .
C55 C 0.71286(18) 0.48010(8) 0.2948(2) 0.0380(6) Uani 1 1 d . . . .
H55 H 0.7343 0.5077 0.3070 0.046 Uiso 1 1 calc R . . .
C56 C 0.71145(18) 0.45866(10) 0.2082(2) 0.0397(6) Uani 1 1 d . . . .
H56 H 0.7327 0.4718 0.1628 0.048 Uiso 1 1 calc R . . .
C57 C 0.6787(2) 0.41799(10) 0.1895(2) 0.0435(7) Uani 1 1 d . . . .
H57 H 0.6767 0.4039 0.1306 0.052 Uiso 1 1 calc R . . .
C58 C 0.64847(18) 0.39786(8) 0.2580(2) 0.0330(5) Uani 1 1 d . . . .
H58 H 0.6270 0.3702 0.2455 0.040 Uiso 1 1 calc R . . .
C59 C 0.69055(15) 0.40615(7) 0.56181(17) 0.0219(4) Uani 1 1 d . . . .
C60 C 0.78636(16) 0.40372(7) 0.58495(19) 0.0263(5) Uani 1 1 d . . . .
H60 H 0.8060 0.3984 0.5319 0.032 Uiso 1 1 calc R . . .
C61 C 0.85230(16) 0.40918(8) 0.68597(19) 0.0294(5) Uani 1 1 d . . . .
H61 H 0.9159 0.4078 0.7000 0.035 Uiso 1 1 calc R . . .
C62 C 0.82495(17) 0.41669(8) 0.76589(19) 0.0317(5) Uani 1 1 d . . . .
H62 H 0.8696 0.4200 0.8338 0.038 Uiso 1 1 calc R . . .
C63 C 0.73006(19) 0.41921(10) 0.7441(2) 0.0394(6) Uani 1 1 d . . . .
H63 H 0.7111 0.4244 0.7978 0.047 Uiso 1 1 calc R . . .
C64 C 0.66322(17) 0.41406(9) 0.6432(2) 0.0350(6) Uani 1 1 d . . . .
H64 H 0.5998 0.4159 0.6295 0.042 Uiso 1 1 calc R . . .
C42 C 0.1735(6) 0.48460(18) 0.1004(5) 0.0395(13) Uani 0.5 1 d . P B 3
H42 H 0.2017 0.5014 0.1593 0.047 Uiso 0.5 1 calc R P B 3
C43 C 0.1504(6) 0.5016(2) 0.0013(5) 0.0516(16) Uani 0.5 1 d . P B 3
H43 H 0.1586 0.5302 -0.0062 0.062 Uiso 0.5 1 calc R P B 3
C44 C 0.1165(7) 0.4766(6) -0.0831(13) 0.042(3) Uani 0.5 1 d . P B 3
H44 H 0.0976 0.4884 -0.1491 0.050 Uiso 0.5 1 calc R P B 3
C142 C 0.1142(5) 0.48440(17) 0.0888(4) 0.0342(12) Uani 0.5 1 d . P B 4
H142 H 0.1093 0.5003 0.1420 0.041 Uiso 0.5 1 calc R P B 4
C143 C 0.0828(6) 0.50096(18) -0.0108(5) 0.0435(14) Uani 0.5 1 d . P B 4
H143 H 0.0621 0.5287 -0.0232 0.052 Uiso 0.5 1 calc R P B 4
C144 C 0.0824(7) 0.4760(5) -0.0924(12) 0.036(2) Uani 0.5 1 d . P B 4
H144 H 0.0639 0.4871 -0.1590 0.044 Uiso 0.5 1 calc R P B 4
Cl3 Cl 0.90862(16) 0.19363(10) 0.61235(14) 0.1145(9) Uani 0.62 1 d D P C 5
Cl4 Cl 0.82071(11) 0.11014(6) 0.52883(11) 0.0697(4) Uani 0.62 1 d D P C 5
C900 C 0.8180(5) 0.1675(2) 0.5522(6) 0.091(3) Uani 0.62 1 d D P C 5
H90A H 0.7866 0.1806 0.4844 0.109 Uiso 0.62 1 calc R P C 5
H90B H 0.7775 0.1715 0.5886 0.109 Uiso 0.62 1 calc R P C 5
Cl5 Cl 0.95490(18) 0.16793(12) 0.5625(2) 0.0916(11) Uani 0.38 1 d D P D 6
Cl6 Cl 0.8123(2) 0.14370(12) 0.6244(3) 0.0980(10) Uani 0.38 1 d D P D 6
C901 C 0.8586(8) 0.1295(4) 0.5213(10) 0.076(3) Uiso 0.38 1 d D P D 6
H90C H 0.8810 0.1007 0.5280 0.091 Uiso 0.38 1 calc R P D 6
H90D H 0.8126 0.1345 0.4509 0.091 Uiso 0.38 1 calc R P D 6
F1 F 0.40860(12) 0.38922(5) 0.58541(14) 0.0440(4) Uani 1 1 d . . . .
B1 B 0.39783(19) 0.42828(9) 0.6263(2) 0.0277(5) Uani 1 1 d . . . .
F2 F 0.4576(3) 0.45685(11) 0.6149(4) 0.0689(12) Uani 0.6 1 d . P E 1
F3 F 0.4063(4) 0.42698(12) 0.7264(2) 0.0761(13) Uani 0.6 1 d . P E 1
F4 F 0.3079(2) 0.44204(10) 0.5627(2) 0.0512(7) Uani 0.6 1 d . P E 1
F5 F 0.3802(6) 0.45987(17) 0.5550(4) 0.079(2) Uani 0.4 1 d . P E 2
F6 F 0.4865(3) 0.43699(15) 0.7010(4) 0.0517(11) Uani 0.4 1 d . P E 2
F7 F 0.3359(5) 0.4249(2) 0.6661(7) 0.092(3) Uani 0.4 1 d . P E 2

loop_
_atom_site_aniso_label
_atom_site_aniso_U_11
_atom_site_aniso_U_22
_atom_site_aniso_U_33
_atom_site_aniso_U_23
_atom_site_aniso_U_13
_atom_site_aniso_U_12
Cu1 0.02252(16) 0.01762(16) 0.02444(17) 0.00088(12) 0.01317(13) -0.00019(12)
Cu2 0.02098(15) 0.01603(16) 0.01809(16) 0.00047(11) 0.01077(12) 0.00006(11)
Cu3 0.02232(16) 0.01616(16) 0.01615(15) 0.00029(11) 0.00883(12) 0.00024(11)
Cl1 0.0275(2) 0.0206(2) 0.0228(2) -0.00152(19) 0.0164(2) 0.00081(19)
Cl2 0.0267(2) 0.0219(2) 0.0157(2) -0.00221(18) 0.00942(19) 0.00128(19)
P1 0.0178(2) 0.0187(3) 0.0220(3) 0.0020(2) 0.0105(2) 0.00127(19)
P2 0.0161(2) 0.0153(2) 0.0144(2) -0.00020(18) 0.00750(19) -0.00023(18)
P3 0.0156(2) 0.0166(2) 0.0151(2) -0.00046(18) 0.00662(19) -0.00119(18)
P4 0.0196(2) 0.0154(3) 0.0167(2) 0.00055(19) 0.0082(2) 0.00139(19)
P5 0.0181(2) 0.0158(2) 0.0196(3) -0.00138(19) 0.0099(2) -0.00031(19)
P6 0.0181(2) 0.0182(3) 0.0226(3) -0.0016(2) 0.0106(2) -0.00110(19)
C1 0.0178(9) 0.0206(10) 0.0156(9) 0.0000(8) 0.0088(8) 0.0006(8)
C2 0.0169(9) 0.0179(10) 0.0154(9) -0.0006(8) 0.0076(8) -0.0009(8)
C3 0.0198(10) 0.0195(10) 0.0216(10) -0.0033(8) 0.0095(8) 0.0004(8)
C4 0.0191(10) 0.0210(10) 0.0236(11) -0.0052(8) 0.0098(8) 0.0002(8)
C5 0.0160(10) 0.0273(12) 0.0287(12) -0.0003(9) 0.0083(9) 0.0039(8)
C6 0.0318(14) 0.0306(14) 0.0553(18) 0.0084(13) -0.0038(13) -0.0022(11)
C7 0.0385(16) 0.0387(17) 0.073(2) 0.0004(16) -0.0159(16) -0.0065(13)
C8 0.0287(13) 0.0468(17) 0.0417(16) -0.0025(13) -0.0065(12) 0.0089(12)
C9 0.0280(12) 0.0450(15) 0.0288(13) 0.0072(11) 0.0069(10) 0.0071(11)
C10 0.0242(11) 0.0370(13) 0.0255(12) 0.0022(10) 0.0079(9) -0.0034(10)
C11 0.0193(10) 0.0221(11) 0.0230(11) 0.0022(8) 0.0103(8) 0.0044(8)
C12 0.0340(12) 0.0278(12) 0.0330(13) 0.0055(10) 0.0222(11) 0.0057(10)
C13 0.0457(15) 0.0389(15) 0.0347(14) -0.0013(11) 0.0257(12) 0.0118(12)
C14 0.0387(14) 0.0264(13) 0.0386(14) -0.0079(11) 0.0144(11) 0.0055(10)
C15 0.0304(12) 0.0215(11) 0.0377(13) 0.0019(10) 0.0121(10) 0.0002(9)
C16 0.0234(11) 0.0243(11) 0.0236(11) 0.0026(9) 0.0111(9) 0.0019(9)
C17 0.0190(10) 0.0159(10) 0.0168(10) 0.0001(8) 0.0061(8) 0.0010(8)
C18 0.0329(12) 0.0200(11) 0.0170(10) 0.0020(8) 0.0094(9) 0.0011(9)
C19 0.0506(15) 0.0217(12) 0.0167(11) -0.0027(9) 0.0102(10) 0.0006(10)
C20 0.0448(14) 0.0173(11) 0.0247(12) -0.0020(9) 0.0043(10) -0.0046(10)
C21 0.0292(12) 0.0199(11) 0.0264(12) 0.0052(9) 0.0077(9) -0.0038(9)
C22 0.0223(10) 0.0215(11) 0.0191(10) 0.0020(8) 0.0085(8) 0.0004(8)
C23 0.0176(10) 0.0189(10) 0.0270(11) 0.0003(9) 0.0043(9) -0.0025(8)
C24 0.0354(13) 0.0295(13) 0.0286(12) -0.0076(10) 0.0045(10) -0.0071(10)
C25 0.0571(19) 0.0334(15) 0.0443(17) -0.0133(13) 0.0014(14) -0.0126(13)
C26 0.0528(19) 0.0294(15) 0.069(2) -0.0074(15) -0.0007(16) -0.0210(13)
C27 0.0321(14) 0.0331(15) 0.064(2) 0.0179(14) 0.0075(13) -0.0106(11)
C28 0.0199(10) 0.0281(12) 0.0362(13) 0.0077(10) 0.0064(10) -0.0021(9)
C29 0.0191(10) 0.0202(10) 0.0173(10) 0.0048(8) 0.0087(8) 0.0033(8)
C30 0.0208(11) 0.0263(12) 0.0277(12) 0.0020(9) 0.0106(9) -0.0010(9)
C31 0.0225(11) 0.0338(13) 0.0431(14) 0.0074(11) 0.0198(11) 0.0037(10)
C32 0.0336(12) 0.0294(12) 0.0334(13) 0.0081(10) 0.0224(11) 0.0122(10)
C33 0.0326(12) 0.0262(12) 0.0237(11) -0.0019(9) 0.0093(10) 0.0070(10)
C34 0.0186(10) 0.0245(11) 0.0250(11) -0.0007(9) 0.0076(9) 0.0018(8)
C35 0.0219(10) 0.0191(10) 0.0180(10) 0.0046(8) 0.0087(8) 0.0051(8)
C36 0.0261(11) 0.0212(11) 0.0286(12) -0.0012(9) 0.0139(9) -0.0003(9)
C37 0.0366(13) 0.0243(12) 0.0299(12) -0.0023(9) 0.0194(10) 0.0047(10)
C38 0.0305(12) 0.0323(13) 0.0297(12) 0.0104(10) 0.0201(10) 0.0120(10)
C39 0.0200(10) 0.0365(13) 0.0286(12) 0.0097(10) 0.0099(9) 0.0035(9)
C40 0.0234(11) 0.0229(11) 0.0228(11) 0.0021(9) 0.0071(9) 0.0014(9)
C41 0.0331(12) 0.0236(11) 0.0212(11) 0.0037(9) 0.0123(9) 0.0006(9)
C45 0.0597(18) 0.0464(17) 0.0192(12) 0.0037(11) 0.0093(12) 0.0122(14)
C46 0.0578(17) 0.0291(13) 0.0225(12) 0.0034(10) 0.0077(12) 0.0120(12)
C47 0.0200(10) 0.0189(10) 0.0240(11) 0.0009(8) 0.0123(9) -0.0003(8)
C48 0.0403(13) 0.0228(12) 0.0318(13) -0.0046(9) 0.0208(11) -0.0072(10)
C49 0.0459(15) 0.0207(12) 0.0425(15) 0.0011(10) 0.0248(12) -0.0085(10)
C50 0.0298(12) 0.0305(13) 0.0303(12) 0.0078(10) 0.0157(10) -0.0019(10)
C51 0.0305(12) 0.0303(12) 0.0223(11) 0.0004(9) 0.0109(9) -0.0008(10)
C52 0.0260(11) 0.0199(11) 0.0245(11) -0.0001(9) 0.0109(9) -0.0017(8)
C53 0.0185(10) 0.0227(11) 0.0263(11) 0.0027(9) 0.0106(9) 0.0001(8)
C54 0.0289(12) 0.0252(12) 0.0417(14) 0.0028(10) 0.0182(11) 0.0006(10)
C55 0.0301(13) 0.0283(13) 0.0580(18) 0.0146(12) 0.0204(12) -0.0005(10)
C56 0.0265(12) 0.0560(17) 0.0384(14) 0.0195(13) 0.0152(11) -0.0016(12)
C57 0.0410(15) 0.066(2) 0.0309(14) -0.0037(13) 0.0217(12) -0.0147(14)
C58 0.0334(13) 0.0358(14) 0.0354(14) -0.0063(11) 0.0197(11) -0.0116(11)
C59 0.0205(10) 0.0182(10) 0.0267(11) -0.0011(8) 0.0093(9) -0.0016(8)
C60 0.0232(11) 0.0246(11) 0.0319(12) -0.0001(9) 0.0119(10) 0.0016(9)
C61 0.0206(11) 0.0269(12) 0.0364(13) 0.0014(10) 0.0072(10) 0.0016(9)
C62 0.0292(12) 0.0306(13) 0.0278(12) -0.0025(10) 0.0040(10) -0.0032(10)
C63 0.0350(14) 0.0558(17) 0.0278(13) -0.0096(12) 0.0132(11) -0.0031(12)
C64 0.0238(12) 0.0522(16) 0.0301(13) -0.0075(11) 0.0119(10) -0.0014(11)
C42 0.059(4) 0.027(3) 0.030(3) 0.003(2) 0.017(3) -0.004(3)
C43 0.076(5) 0.033(3) 0.044(4) 0.018(3) 0.023(4) 0.000(3)
C44 0.044(7) 0.052(5) 0.025(5) 0.018(3) 0.010(6) 0.003(6)
C142 0.051(4) 0.025(3) 0.027(3) 0.002(2) 0.015(3) 0.005(3)
C143 0.067(4) 0.024(3) 0.036(3) 0.015(2) 0.017(3) 0.015(3)
C144 0.040(6) 0.042(4) 0.019(3) 0.011(3) 0.003(5) 0.000(6)
Cl3 0.0900(14) 0.176(2) 0.0505(9) 0.0178(12) 0.0010(9) -0.0622(15)
Cl4 0.0557(8) 0.1013(13) 0.0447(7) -0.0004(7) 0.0127(6) 0.0236(8)
C900 0.098(6) 0.091(5) 0.079(5) 0.028(4) 0.033(4) 0.058(5)
Cl5 0.0491(13) 0.137(3) 0.0672(17) 0.0542(18) 0.0020(12) -0.0130(15)
Cl6 0.0593(15) 0.108(2) 0.131(3) 0.021(2) 0.0433(18) 0.0157(16)
F1 0.0581(10) 0.0280(8) 0.0543(10) -0.0109(7) 0.0316(8) -0.0061(7)
B1 0.0287(13) 0.0289(14) 0.0255(13) -0.0066(11) 0.0110(11) -0.0033(11)
F2 0.067(2) 0.0479(19) 0.125(4) -0.050(2) 0.073(3) -0.0338(18)
F3 0.143(4) 0.058(2) 0.0284(16) 0.0136(15) 0.036(2) 0.046(3)
F4 0.0382(15) 0.0477(17) 0.0474(17) -0.0092(14) -0.0032(13) 0.0066(13)
F5 0.154(7) 0.051(3) 0.030(2) 0.009(2) 0.035(3) 0.042(4)
F6 0.038(2) 0.044(3) 0.060(3) -0.021(2) 0.007(2) -0.0077(19)
F7 0.087(4) 0.091(4) 0.150(7) -0.080(5) 0.101(5) -0.059(4)

loop_
_atom_type_symbol
_atom_type_description
_atom_type_scat_dispersion_real
_atom_type_scat_dispersion_imag
_atom_type_scat_source
C C 0.0181 0.0091 'International Tables Vol C Tables 4.2.6.8 and 6.1.1.4'
H H 0.0000 0.0000 'International Tables Vol C Tables 4.2.6.8 and 6.1.1.4'
B B 0.0090 0.0039 'International Tables Vol C Tables 4.2.6.8 and 6.1.1.4'
Cl Cl 0.3639 0.7018 'International Tables Vol C Tables 4.2.6.8 and 6.1.1.4'
Cu Cu -1.9646 0.5888 'International Tables Vol C Tables 4.2.6.8 and 6.1.1.4'
F F 0.0727 0.0534 'International Tables Vol C Tables 4.2.6.8 and 6.1.1.4'
P P 0.2955 0.4335 'International Tables Vol C Tables 4.2.6.8 and 6.1.1.4'

loop_
_exptl_crystal_face_index_h
_exptl_crystal_face_index_k
_exptl_crystal_face_index_l
_exptl_crystal_face_perp_dist
_exptl_oxdiff_crystal_face_indexfrac_h
_exptl_oxdiff_crystal_face_indexfrac_k
_exptl_oxdiff_crystal_face_indexfrac_l
_exptl_oxdiff_crystal_face_x
_exptl_oxdiff_crystal_face_y
_exptl_oxdiff_crystal_face_z
-4 19 1 0.2124 -4.1580 18.7949 1.3644 0.3069 -0.2349 0.9223
0 -7 8 0.0395 0.0550 -7.0527 7.8040 0.5882 -0.4513 -0.6711
4 -10 -8 0.0740 3.5388 -10.0872 -7.9539 -0.7754 0.5945 -0.2127
-10 -2 1 0.0728 -9.7029 -2.2285 1.3500 -0.5752 -0.7503 0.3259
-3 -19 3 0.1022 -3.4356 -18.9093 3.0162 -0.3961 -0.5161 -0.7595
9 -5 0 0.0279 9.1261 -4.7909 -0.3050 0.4679 0.6105 -0.6390
1 7 -8 0.1259 1.0002 6.9840 -7.9999 -0.5379 0.5334 0.6251
5 17 -2 0.1709 5.0051 16.9844 -1.9987 0.5534 0.5578 0.5523

loop_
_geom_angle_atom_site_label_1
_geom_angle_atom_site_label_2
_geom_angle_atom_site_label_3
_geom_angle
Cl1 Cu1 Cu2 55.548(15)
P1 Cu1 Cu2 100.424(18)
P1 Cu1 Cl1 112.24(2)
P6 Cu1 Cu2 97.202(18)
P6 Cu1 Cl1 114.16(2)
P6 Cu1 P1 132.48(2)
Cu3 Cu2 Cu1 163.361(15)
Cl1 Cu2 Cu1 50.815(15)
Cl1 Cu2 Cu3 145.781(18)
Cl1 Cu2 Cl2 95.521(19)
Cl2 Cu2 Cu1 145.527(18)
Cl2 Cu2 Cu3 50.520(14)
P2 Cu2 Cu1 84.686(16)
P2 Cu2 Cu3 86.052(16)
P2 Cu2 Cl1 109.12(2)
P2 Cu2 Cl2 103.10(2)
P5 Cu2 Cu1 88.540(17)
P5 Cu2 Cu3 86.796(17)
P5 Cu2 Cl1 104.29(2)
P5 Cu2 Cl2 109.90(2)
P5 Cu2 P2 129.76(2)
Cl2 Cu3 Cu2 56.927(15)
P3 Cu3 Cu2 100.713(18)
P3 Cu3 Cl2 118.48(2)
P3 Cu3 P4 123.56(2)
P4 Cu3 Cu2 100.070(18)
P4 Cu3 Cl2 116.91(2)
Cu1 Cl1 Cu2 73.637(17)
Cu3 Cl2 Cu2 72.554(17)
C1 P1 Cu1 103.71(7)
C5 P1 Cu1 120.66(8)
C5 P1 C1 104.15(10)
C11 P1 Cu1 116.68(7)
C11 P1 C1 106.85(10)
C11 P1 C5 103.46(10)
C1 P2 Cu2 118.96(7)
C2 P2 Cu2 114.26(7)
C2 P2 C1 100.36(9)
C17 P2 Cu2 114.77(7)
C17 P2 C1 101.89(9)
C17 P2 C2 104.49(9)
C2 P3 Cu3 107.06(6)
C23 P3 Cu3 117.98(8)
C23 P3 C2 104.88(10)
C23 P3 C29 105.50(10)
C29 P3 Cu3 115.96(7)
C29 P3 C2 104.09(9)
C3 P4 Cu3 107.71(7)
C35 P4 Cu3 116.16(7)
C35 P4 C3 104.01(10)
C35 P4 C41 104.21(10)
C41 P4 Cu3 116.53(8)
C41 P4 C3 107.25(11)
C3 P5 Cu2 117.61(7)
C4 P5 Cu2 113.42(7)
C4 P5 C3 99.69(9)
C47 P5 Cu2 117.60(7)
C47 P5 C3 101.53(10)
C47 P5 C4 104.60(10)
C4 P6 Cu1 109.72(7)
C53 P6 Cu1 116.69(8)
C53 P6 C4 105.36(10)
C53 P6 C59 103.90(10)
C59 P6 Cu1 116.25(7)
C59 P6 C4 103.62(10)
P1 C1 P2 111.09(10)
P1 C1 H1A 109.4
P1 C1 H1B 109.4
P2 C1 H1A 109.4
P2 C1 H1B 109.4
H1A C1 H1B 108.0
P2 C2 H2A 109.3
P2 C2 H2B 109.3
P3 C2 P2 111.51(10)
P3 C2 H2A 109.3
P3 C2 H2B 109.3
H2A C2 H2B 108.0
P4 C3 P5 111.71(11)
P4 C3 H3A 109.3
P4 C3 H3B 109.3
P5 C3 H3A 109.3
P5 C3 H3B 109.3
H3A C3 H3B 107.9
P5 C4 H4A 109.1
P5 C4 H4B 109.1
P6 C4 P5 112.32(11)
P6 C4 H4A 109.1
P6 C4 H4B 109.1
H4A C4 H4B 107.9
C6 C5 P1 119.19(19)
C6 C5 C10 117.8(2)
C10 C5 P1 122.98(18)
C5 C6 H6 119.5
C5 C6 C7 121.0(3)
C7 C6 H6 119.5
C6 C7 H7 119.7
C8 C7 C6 120.6(3)
C8 C7 H7 119.7
C7 C8 H8 120.3
C7 C8 C9 119.3(3)
C9 C8 H8 120.3
C8 C9 H9 119.8
C8 C9 C10 120.4(3)
C10 C9 H9 119.8
C5 C10 C9 120.8(2)
C5 C10 H10 119.6
C9 C10 H10 119.6
C12 C11 P1 117.25(17)
C12 C11 C16 119.0(2)
C16 C11 P1 123.71(17)
C11 C12 H12 119.7
C13 C12 C11 120.5(2)
C13 C12 H12 119.7
C12 C13 H13 119.9
C14 C13 C12 120.3(2)
C14 C13 H13 119.9
C13 C14 H14 120.2
C13 C14 C15 119.5(2)
C15 C14 H14 120.2
C14 C15 H15 119.7
C16 C15 C14 120.6(2)
C16 C15 H15 119.7
C11 C16 H16 120.0
C15 C16 C11 120.1(2)
C15 C16 H16 120.0
C18 C17 P2 119.36(16)
C18 C17 C22 119.68(19)
C22 C17 P2 120.89(16)
C17 C18 H18 120.1
C19 C18 C17 119.8(2)
C19 C18 H18 120.1
C18 C19 H19 119.9
C20 C19 C18 120.2(2)
C20 C19 H19 119.9
C19 C20 H20 119.9
C21 C20 C19 120.1(2)
C21 C20 H20 119.9
C20 C21 H21 119.9
C20 C21 C22 120.1(2)
C22 C21 H21 119.9
C17 C22 H22 120.0
C21 C22 C17 120.0(2)
C21 C22 H22 120.0
C24 C23 P3 117.64(18)
C28 C23 P3 122.59(18)
C28 C23 C24 119.6(2)
C23 C24 H24 119.8
C25 C24 C23 120.3(3)
C25 C24 H24 119.8
C24 C25 H25 120.1
C26 C25 C24 119.7(3)
C26 C25 H25 120.1
C25 C26 H26 119.6
C25 C26 C27 120.7(3)
C27 C26 H26 119.6
C26 C27 H27 120.0
C26 C27 C28 120.1(3)
C28 C27 H27 120.0
C23 C28 H28 120.2
C27 C28 C23 119.5(3)
C27 C28 H28 120.2
C30 C29 P3 121.02(17)
C34 C29 P3 119.62(16)
C34 C29 C30 118.9(2)
C29 C30 H30 120.0
C31 C30 C29 119.9(2)
C31 C30 H30 120.0
C30 C31 H31 119.6
C32 C31 C30 120.7(2)
C32 C31 H31 119.6
C31 C32 H32 120.2
C31 C32 C33 119.6(2)
C33 C32 H32 120.2
C32 C33 H33 119.9
C32 C33 C34 120.2(2)
C34 C33 H33 119.9
C29 C34 H34 119.7
C33 C34 C29 120.6(2)
C33 C34 H34 119.7
C36 C35 P4 124.26(17)
C36 C35 C40 119.1(2)
C40 C35 P4 116.57(16)
C35 C36 H36 120.1
C37 C36 C35 119.9(2)
C37 C36 H36 120.1
C36 C37 H37 119.7
C38 C37 C36 120.6(2)
C38 C37 H37 119.7
C37 C38 H38 120.2
C39 C38 C37 119.6(2)
C39 C38 H38 120.2
C38 C39 H39 119.9
C40 C39 C38 120.1(2)
C40 C39 H39 119.9
C35 C40 H40 119.7
C39 C40 C35 120.6(2)
C39 C40 H40 119.7
C46 C41 P4 119.51(19)
C46 C41 C42 116.3(3)
C46 C41 C142 115.8(3)
C42 C41 P4 121.3(3)
C142 C41 P4 121.0(3)
C46 C45 H45 120.7
C44 C45 H45 120.7
C44 C45 C46 118.6(7)
C144 C45 C46 120.6(7)
C41 C46 C45 121.4(3)
C41 C46 H46 119.3
C45 C46 H46 119.3
C48 C47 P5 121.06(17)
C52 C47 P5 119.50(16)
C52 C47 C48 119.4(2)
C47 C48 H48 119.9
C49 C48 C47 120.3(2)
C49 C48 H48 119.9
C48 C49 H49 120.0
C50 C49 C48 120.1(2)
C50 C49 H49 120.0
C49 C50 H50 120.0
C49 C50 C51 120.0(2)
C51 C50 H50 120.0
C50 C51 H51 119.9
C50 C51 C52 120.2(2)
C52 C51 H51 119.9
C47 C52 C51 120.0(2)
C47 C52 H52 120.0
C51 C52 H52 120.0
C54 C53 P6 121.51(18)
C58 C53 P6 118.89(17)
C58 C53 C54 119.6(2)
C53 C54 H54 119.9
C55 C54 C53 120.2(2)
C55 C54 H54 119.9
C54 C55 H55 120.1
C54 C55 C56 119.9(2)
C56 C55 H55 120.1
C55 C56 H56 120.0
C57 C56 C55 120.1(2)
C57 C56 H56 120.0
C56 C57 H57 119.8
C56 C57 C58 120.3(3)
C58 C57 H57 119.8
C53 C58 C57 119.9(2)
C53 C58 H58 120.0
C57 C58 H58 120.0
C60 C59 P6 119.19(17)
C64 C59 P6 121.98(17)
C64 C59 C60 118.4(2)
C59 C60 H60 119.7
C61 C60 C59 120.6(2)
C61 C60 H60 119.7
C60 C61 H61 119.6
C62 C61 C60 120.7(2)
C62 C61 H61 119.6
C61 C62 H62 120.4
C61 C62 C63 119.3(2)
C63 C62 H62 120.4
C62 C63 H63 119.7
C64 C63 C62 120.6(2)
C64 C63 H63 119.7
C59 C64 H64 119.8
C63 C64 C59 120.4(2)
C63 C64 H64 119.8
C41 C42 H42 120.1
C41 C42 C43 119.8(5)
C43 C42 H42 120.1
C42 C43 H43 120.0
C44 C43 C42 120.0(9)
C44 C43 H43 120.0
C45 C44 C43 120.9(12)
C45 C44 H44 119.6
C43 C44 H44 119.6
C41 C142 H142 119.7
C143 C142 C41 120.6(5)
C143 C142 H142 119.7
C142 C143 H143 120.1
C142 C143 C144 119.8(8)
C144 C143 H143 120.1
C45 C144 C143 119.1(11)
C45 C144 H144 120.4
C143 C144 H144 120.4
Cl3 C900 Cl4 122.5(4)
Cl3 C900 H90A 106.7
Cl3 C900 H90B 106.7
Cl4 C900 H90A 106.7
Cl4 C900 H90B 106.7
H90A C900 H90B 106.6
Cl5 C901 Cl6 96.7(5)
Cl5 C901 H90C 112.4
Cl5 C901 H90D 112.4
Cl6 C901 H90C 112.4
Cl6 C901 H90D 112.4
H90C C901 H90D 110.0
F2 B1 F1 109.9(2)
F2 B1 F3 111.1(4)
F2 B1 F4 106.1(3)
F3 B1 F1 114.7(3)
F3 B1 F4 108.7(3)
F4 B1 F1 105.8(2)
F5 B1 F1 111.8(3)
F5 B1 F6 104.5(5)
F6 B1 F1 103.7(3)
F7 B1 F1 109.6(3)
F7 B1 F5 114.4(6)
F7 B1 F6 112.3(5)

loop_
_geom_bond_atom_site_label_1
_geom_bond_atom_site_label_2
_geom_bond_distance
Cu1 Cu2 2.8244(4)
Cu1 Cl1 2.2816(6)
Cu1 P1 2.2383(6)
Cu1 P6 2.2317(6)
Cu2 Cu3 2.7827(4)
Cu2 Cl1 2.4273(5)
Cu2 Cl2 2.4443(6)
Cu2 P2 2.2892(6)
Cu2 P5 2.2857(6)
Cu3 Cl2 2.2514(6)
Cu3 P3 2.2182(6)
Cu3 P4 2.2201(6)
P1 C1 1.840(2)
P1 C5 1.833(2)
P1 C11 1.820(2)
P2 C1 1.852(2)
P2 C2 1.847(2)
P2 C17 1.821(2)
P3 C2 1.842(2)
P3 C23 1.813(2)
P3 C29 1.826(2)
P4 C3 1.834(2)
P4 C35 1.824(2)
P4 C41 1.825(2)
P5 C3 1.849(2)
P5 C4 1.840(2)
P5 C47 1.825(2)
P6 C4 1.835(2)
P6 C53 1.824(2)
P6 C59 1.825(2)
C1 H1A 0.9700
C1 H1B 0.9700
C2 H2A 0.9700
C2 H2B 0.9700
C3 H3A 0.9700
C3 H3B 0.9700
C4 H4A 0.9700
C4 H4B 0.9700
C5 C6 1.380(4)
C5 C10 1.385(3)
C6 H6 0.9300
C6 C7 1.385(4)
C7 H7 0.9300
C7 C8 1.365(5)
C8 H8 0.9300
C8 C9 1.367(4)
C9 H9 0.9300
C9 C10 1.389(3)
C10 H10 0.9300
C11 C12 1.394(3)
C11 C16 1.395(3)
C12 H12 0.9300
C12 C13 1.389(4)
C13 H13 0.9300
C13 C14 1.380(4)
C14 H14 0.9300
C14 C15 1.390(4)
C15 H15 0.9300
C15 C16 1.386(3)
C16 H16 0.9300
C17 C18 1.394(3)
C17 C22 1.395(3)
C18 H18 0.9300
C18 C19 1.387(3)
C19 H19 0.9300
C19 C20 1.385(4)
C20 H20 0.9300
C20 C21 1.382(4)
C21 H21 0.9300
C21 C22 1.385(3)
C22 H22 0.9300
C23 C24 1.394(3)
C23 C28 1.393(3)
C24 H24 0.9300
C24 C25 1.382(4)
C25 H25 0.9300
C25 C26 1.372(5)
C26 H26 0.9300
C26 C27 1.384(5)
C27 H27 0.9300
C27 C28 1.387(4)
C28 H28 0.9300
C29 C30 1.400(3)
C29 C34 1.391(3)
C30 H30 0.9300
C30 C31 1.384(3)
C31 H31 0.9300
C31 C32 1.382(4)
C32 H32 0.9300
C32 C33 1.382(4)
C33 H33 0.9300
C33 C34 1.385(3)
C34 H34 0.9300
C35 C36 1.389(3)
C35 C40 1.394(3)
C36 H36 0.9300
C36 C37 1.387(3)
C37 H37 0.9300
C37 C38 1.384(4)
C38 H38 0.9300
C38 C39 1.383(4)
C39 H39 0.9300
C39 C40 1.381(3)
C40 H40 0.9300
C41 C46 1.361(4)
C41 C42 1.376(6)
C41 C142 1.435(6)
C45 H45 0.9300
C45 C46 1.392(4)
C45 C44 1.342(18)
C45 C144 1.365(17)
C46 H46 0.9300
C47 C48 1.393(3)
C47 C52 1.388(3)
C48 H48 0.9300
C48 C49 1.384(3)
C49 H49 0.9300
C49 C50 1.382(4)
C50 H50 0.9300
C50 C51 1.382(3)
C51 H51 0.9300
C51 C52 1.388(3)
C52 H52 0.9300
C53 C54 1.389(3)
C53 C58 1.388(3)
C54 H54 0.9300
C54 C55 1.386(4)
C55 H55 0.9300
C55 C56 1.386(4)
C56 H56 0.9300
C56 C57 1.375(4)
C57 H57 0.9300
C57 C58 1.389(4)
C58 H58 0.9300
C59 C60 1.396(3)
C59 C64 1.396(3)
C60 H60 0.9300
C60 C61 1.383(3)
C61 H61 0.9300
C61 C62 1.375(4)
C62 H62 0.9300
C62 C63 1.387(4)
C63 H63 0.9300
C63 C64 1.386(4)
C64 H64 0.9300
C42 H42 0.9300
C42 C43 1.397(8)
C43 H43 0.9300
C43 C44 1.343(19)
C44 H44 0.9300
C142 H142 0.9300
C142 C143 1.384(8)
C143 H143 0.9300
C143 C144 1.393(18)
C144 H144 0.9300
Cl3 C900 1.558(8)
Cl4 C900 1.855(7)
C900 H90A 0.9700
C900 H90B 0.9700
Cl5 C901 1.837(11)
Cl6 C901 1.918(11)
C901 H90C 0.9700
C901 H90D 0.9700
F1 B1 1.406(3)
B1 F2 1.357(4)
B1 F3 1.358(4)
B1 F4 1.392(4)
B1 F5 1.364(6)
B1 F6 1.381(5)
B1 F7 1.304(5)

loop_
_geom_torsion_atom_site_label_1
_geom_torsion_atom_site_label_2
_geom_torsion_atom_site_label_3
_geom_torsion_atom_site_label_4
_geom_torsion
Cu1 P1 C1 P2 49.14(11)
Cu1 P1 C5 C6 12.0(2)
Cu1 P1 C5 C10 -169.65(17)
Cu1 P1 C11 C12 27.7(2)
Cu1 P1 C11 C16 -154.52(16)
Cu1 P6 C4 P5 -42.91(13)
Cu1 P6 C53 C54 -173.77(16)
Cu1 P6 C53 C58 8.9(2)
Cu1 P6 C59 C60 84.51(19)
Cu1 P6 C59 C64 -87.6(2)
Cu2 P2 C1 P1 -45.71(13)
Cu2 P2 C2 P3 52.75(11)
Cu2 P2 C17 C18 20.75(19)
Cu2 P2 C17 C22 -162.38(15)
Cu2 P5 C3 P4 -43.14(13)
Cu2 P5 C4 P6 49.64(13)
Cu2 P5 C47 C48 -169.79(16)
Cu2 P5 C47 C52 13.5(2)
Cu3 P3 C2 P2 -42.26(11)
Cu3 P3 C23 C24 7.3(2)
Cu3 P3 C23 C28 -177.49(16)
Cu3 P3 C29 C30 100.15(17)
Cu3 P3 C29 C34 -71.74(18)
Cu3 P4 C3 P5 42.45(12)
Cu3 P4 C35 C36 134.69(17)
Cu3 P4 C35 C40 -43.45(18)
Cu3 P4 C41 C46 -3.6(3)
Cu3 P4 C41 C42 -163.8(4)
Cu3 P4 C41 C142 153.8(4)
P1 C5 C6 C7 179.4(3)
P1 C5 C10 C9 179.95(19)
P1 C11 C12 C13 177.4(2)
P1 C11 C16 C15 -176.78(17)
P2 C17 C18 C19 176.11(18)
P2 C17 C22 C21 -178.52(17)
P3 C23 C24 C25 175.1(2)
P3 C23 C28 C27 -175.45(19)
P3 C29 C30 C31 -172.83(18)
P3 C29 C34 C33 173.48(17)
P4 C35 C36 C37 -178.45(17)
P4 C35 C40 C39 179.38(17)
P4 C41 C46 C45 178.1(2)
P4 C41 C42 C43 178.0(6)
P4 C41 C142 C143 -174.6(5)
P5 C47 C48 C49 -176.55(19)
P5 C47 C52 C51 175.65(17)
P6 C53 C54 C55 -177.91(19)
P6 C53 C58 C57 177.6(2)
P6 C59 C60 C61 -172.59(18)
P6 C59 C64 C63 172.0(2)
C1 P1 C5 C6 -103.7(2)
C1 P1 C5 C10 74.7(2)
C1 P1 C11 C12 143.16(17)
C1 P1 C11 C16 -39.1(2)
C1 P2 C2 P3 -178.77(11)
C1 P2 C17 C18 -109.20(18)
C1 P2 C17 C22 67.68(18)
C2 P2 C1 P1 -171.05(11)
C2 P2 C17 C18 146.67(17)
C2 P2 C17 C22 -36.45(19)
C2 P3 C23 C24 -111.73(19)
C2 P3 C23 C28 63.5(2)
C2 P3 C29 C30 -142.56(18)
C2 P3 C29 C34 45.56(19)
C3 P4 C35 C36 16.5(2)
C3 P4 C35 C40 -161.60(16)
C3 P4 C41 C46 117.1(2)
C3 P4 C41 C42 -43.1(4)
C3 P4 C41 C142 -85.5(4)
C3 P5 C4 P6 175.54(12)
C3 P5 C47 C48 60.4(2)
C3 P5 C47 C52 -116.32(18)
C4 P5 C3 P4 -166.12(11)
C4 P5 C47 C48 -43.0(2)
C4 P5 C47 C52 140.35(18)
C4 P6 C53 C54 64.3(2)
C4 P6 C53 C58 -113.1(2)
C4 P6 C59 C60 -155.05(18)
C4 P6 C59 C64 32.9(2)
C5 P1 C1 P2 176.22(11)
C5 P1 C11 C12 -107.26(19)
C5 P1 C11 C16 70.5(2)
C5 C6 C7 C8 0.8(6)
C6 C5 C10 C9 -1.7(4)
C6 C7 C8 C9 -1.8(6)
C7 C8 C9 C10 1.0(5)
C8 C9 C10 C5 0.7(4)
C10 C5 C6 C7 0.9(5)
C11 P1 C1 P2 -74.69(13)
C11 P1 C5 C6 144.7(2)
C11 P1 C5 C10 -36.9(2)
C11 C12 C13 C14 -0.2(4)
C12 C11 C16 C15 0.9(3)
C12 C13 C14 C15 0.3(4)
C13 C14 C15 C16 0.2(4)
C14 C15 C16 C11 -0.8(4)
C16 C11 C12 C13 -0.5(4)
C17 P2 C1 P1 81.59(12)
C17 P2 C2 P3 -73.49(12)
C17 C18 C19 C20 2.6(4)
C18 C17 C22 C21 -1.7(3)
C18 C19 C20 C21 -1.8(4)
C19 C20 C21 C22 -0.6(4)
C20 C21 C22 C17 2.4(3)
C22 C17 C18 C19 -0.8(3)
C23 P3 C2 P2 83.84(12)
C23 P3 C29 C30 -32.4(2)
C23 P3 C29 C34 155.69(17)
C23 C24 C25 C26 0.8(5)
C24 C23 C28 C27 -0.3(3)
C24 C25 C26 C27 -0.8(5)
C25 C26 C27 C28 0.3(5)
C26 C27 C28 C23 0.3(4)
C28 C23 C24 C25 -0.3(4)
C29 P3 C2 P2 -165.57(10)
C29 P3 C23 C24 138.69(19)
C29 P3 C23 C28 -46.1(2)
C29 C30 C31 C32 -0.2(4)
C30 C29 C34 C33 1.4(3)
C30 C31 C32 C33 0.7(4)
C31 C32 C33 C34 -0.1(4)
C32 C33 C34 C29 -0.9(4)
C34 C29 C30 C31 -0.9(3)
C35 P4 C3 P5 166.27(11)
C35 P4 C41 C46 -133.0(2)
C35 P4 C41 C42 66.8(4)
C35 P4 C41 C142 24.4(4)
C35 C36 C37 C38 -0.8(4)
C36 C35 C40 C39 1.1(3)
C36 C37 C38 C39 1.1(4)
C37 C38 C39 C40 -0.3(3)
C38 C39 C40 C35 -0.8(3)
C40 C35 C36 C37 -0.3(3)
C41 P4 C3 P5 -83.70(13)
C41 P4 C35 C36 -95.7(2)
C41 P4 C35 C40 86.16(18)
C41 C42 C43 C44 -5.3(13)
C41 C142 C143 C144 5.6(12)
C46 C41 C42 C43 17.2(9)
C46 C41 C142 C143 -16.5(8)
C46 C45 C44 C43 0.9(12)
C46 C45 C144 C143 0.2(11)
C47 P5 C3 P4 86.68(13)
C47 P5 C4 P6 -79.74(13)
C47 C48 C49 C50 0.9(4)
C48 C47 C52 C51 -1.1(3)
C48 C49 C50 C51 -1.0(4)
C49 C50 C51 C52 0.0(4)
C50 C51 C52 C47 1.0(3)
C52 C47 C48 C49 0.2(4)
C53 P6 C4 P5 83.47(13)
C53 P6 C59 C60 -45.1(2)
C53 P6 C59 C64 142.8(2)
C53 C54 C55 C56 0.1(4)
C54 C53 C58 C57 0.2(4)
C54 C55 C56 C57 0.8(4)
C55 C56 C57 C58 -1.2(4)
C56 C57 C58 C53 0.7(4)
C58 C53 C54 C55 -0.6(4)
C59 P6 C4 P5 -167.69(11)
C59 P6 C53 C54 -44.4(2)
C59 P6 C53 C58 138.29(19)
C59 C60 C61 C62 0.7(4)
C60 C59 C64 C63 -0.2(4)
C60 C61 C62 C63 -0.7(4)
C61 C62 C63 C64 0.3(4)
C62 C63 C64 C59 0.2(4)
C64 C59 C60 C61 -0.2(3)
C42 C41 C46 C45 -20.7(6)
C42 C43 C44 C45 -4.0(15)
C44 C45 C46 C41 12.0(7)
C142 C41 C46 C45 19.5(5)
C142 C143 C144 C45 2.7(13)
C144 C45 C46 C41 -12.0(7)
